data_4031624
loop_
_publ_author_name
'Drewes, D.'
'Limanski, E.M.'
'Krebs, B.'

_publ_section_title
;
 The Anderson Type Anion (TeMo6O24)6- - a Multientate Ligand for Trivalent
 Rare Earth Cations
;
_journal_name_full 'European Journal of Inorganic Chemistry'
_journal_page_first 4849
_journal_page_last 4853
_journal_volume 2004
_journal_year 2004
_chemical_formula_sum 'H44 Mo6 Nd2 O46 Te'
_chemical_name_systematic '(Nd (H2 O)7)2 (Te Mo6 O24) (H2 O)8'
_space_group_IT_number 2
_symmetry_space_group_name_Hall '-P 1'
_symmetry_space_group_name_H-M 'P -1'
_cell_angle_alpha 98.3
_cell_angle_beta 101.21
_cell_angle_gamma 114.17
_cell_formula_units_Z 1
_cell_length_a 9.569
_cell_length_b 10.236
_cell_length_c 11.563
_cell_volume 981.324
_citation_journal_id_ASTM EJICFO
_cod_data_source_file Drewes_EJICFO_2004_1649.cif
_cod_data_source_block H44Mo6Nd2O46Te1
_cod_original_cell_volume 981.3242
_cod_original_formula_sum 'H44 Mo6 Nd2 O46 Te1'
_cod_database_code 4031624

loop_
_symmetry_equiv_pos_as_xyz
x,y,z
-x,-y,-z

loop_
_atom_site_label
_atom_site_type_symbol
_atom_site_fract_x
_atom_site_fract_y
_atom_site_fract_z
_atom_site_occupancy
_atom_site_U_iso_or_equiv
O20 O-2 1.021 0.1416 0.6426 1 0.0
Mo1 Mo+6 0.58468 -0.23509 0.62583 1 0.0
O9 O-2 0.7289 0.4907 0.6563 1 0.0
O11 O-2 0.8616 0.1016 0.8566 1 0.0
Mo2 Mo+6 0.58743 0.32449 0.66585 1 0.0
Te1 Te+6 0.5 0 0.5 1 0.0
O5 O-2 0.7506 0.273 0.7468 1 0.0
O22 O-2 0.636 -0.1611 0.9991 0.5 0.0
O13 O-2 -0.1453 0.3548 0.4132 1 0.0
O4 O-2 0.5936 -0.2861 0.4602 1 0.0
O6 O-2 0.5488 -0.1223 0.7566 1 0.0
O17 O-2 0.0571 0.3199 0.0897 1 0.0
O16 O-2 0.1431 0.3458 0.5111 1 0.0
O8 O-2 0.7748 -0.2109 0.6928 1 0.0
O7 O-2 0.4561 -0.4029 0.6359 1 0.0
O18 O-2 -0.0612 0.0508 0.1314 1 0.0
O15 O-2 -0.2743 0.1829 0.1626 1 0.0
O24 O-2 0.7356 -0.2389 1.1178 0.5 0.0
O19 O-2 -0.0286 0.5023 0.2485 1 0.0
O2 O-2 0.5343 -0.0783 0.3512 1 0.0
Mo3 Mo+6 0.6792 0.09097 0.79219 1 0.0
O3 O-2 0.3164 -0.0008 0.3951 1 0.0
O25 O-2 0.5032 -0.3883 0.8982 0.5 0.0
O23 O-2 0.7373 0.6715 1.1306 0.5 0.0
O1 O-2 0.6086 0.2028 0.4942 1 0.0
O21 O-2 0.7871 0.4632 1.0196 1 0.0
O12 O-2 0.6075 0.1333 0.9108 1 0.0
Nd1 Nd+3 0.00633 0.28389 0.28863 1 0.0
O10 O-2 0.5222 0.3621 0.7876 1 0.0
O14 O-2 -0.1409 0.0665 0.367 1 0.0
